data_1531905
loop_
_publ_author_name
'Mozharivsky, Yu.'
'Kaczorowski, D.'
'Franzen, H.F.'

_publ_section_title
;
 Symmetry-breaking transitions in Ho Cu As2-x Px and Er Cu As2-x Px (x = 0
 - 2): crystal structure, application of Landau theory, magnetic and
 electrical properties
;
_journal_name_full 'Zeitschrift fuer Anorganische und Allgemeine Chemie'
_journal_page_first 2163
_journal_page_last 2172
_journal_volume 627
_journal_year 2001
_chemical_formula_sum 'Cu Er P2'
_chemical_name_systematic 'Er Cu P2'
_space_group_IT_number 14
_symmetry_space_group_name_Hall '-P 2yn'
_symmetry_space_group_name_H-M 'P 1 21/n 1'
_cell_angle_alpha 90
_cell_angle_beta 90.09
_cell_angle_gamma 90
_cell_formula_units_Z 4
_cell_length_a 3.737
_cell_length_b 19.239
_cell_length_c 3.728
_cell_volume 268.028
_citation_journal_id_ASTM ZAACAB
_cod_data_source_file Mozharivsky_ZAACAB_2001_29.cif
_cod_data_source_block Cu1Er1P2
_cod_original_cell_volume 268.0285
_cod_original_sg_symbol_Hall '-P 2ybc (x-z,y,z)'
_cod_original_formula_sum 'Cu1 Er1 P2'
_cod_database_code 1531905

loop_
_symmetry_equiv_pos_as_xyz
x,y,z
-x+1/2,y+1/2,-z+1/2
-x,-y,-z
x-1/2,-y-1/2,z-1/2

loop_
_atom_site_label
_atom_site_type_symbol
_atom_site_fract_x
_atom_site_fract_y
_atom_site_fract_z
_atom_site_occupancy
_atom_site_U_iso_or_equiv
Er1 Er+3 0.2305 0.11717 0.7509 1 0.0
P2 P-3 0.289 0.9989 0.245 1 0.0
Cu1 Cu+3 0.2301 0.2514 0.2512 1 0.0
P1 P-3 0.2309 0.3302 0.7522 1 0.0
